data_4022379
loop_
_publ_author_name
'Henry J. Shine'
'Bingjun Zhao'
'Ding-Quan Qian'
'John N. Marx'
'Ilse Y. Guzm\'an-Jim\'enez'
'John H. Thurston'
'T. Ould-Ely'
'Kenton H. Whitmire'

_publ_contact_author
;
Henry J. Shine
Department of Chemistry and Biochemistry
Texas Tech University
Lubbock, Texas 79409
;
_publ_contact_author_email henry.shine@ttu.edu
_publ_contact_author_fax '806 742 1289'
_publ_contact_author_phone '806 742 3067'
_publ_section_title
;
 Adducts of Phenoxathiin and Thianthrene Cation Radicals
 with Alkenes and Cycloalkenes
;
_journal_name_full 'Journal of Organic Chemistry'
_journal_page_first 8910
_journal_page_last 8917
_journal_paper_doi 10.1021/jo030173h
_journal_volume 68
_journal_year 2003
_chemical_formula_sum 'C32 H26 Cl2 N O10 S2'
_chemical_formula_weight 719.56
_chemical_name_systematic
;
  ?
;
_space_group_IT_number 14
_symmetry_cell_setting monoclinic
_symmetry_space_group_name_Hall '-P 2ybc'
_symmetry_space_group_name_H-M 'P 1 21/c 1'
_atom_sites_solution_hydrogens geom
_atom_sites_solution_primary direct
_atom_sites_solution_secondary difmap
_audit_creation_method SHELXL-97
_cell_angle_alpha 90.00
_cell_angle_beta 100.84(3)
_cell_angle_gamma 90.00
_cell_formula_units_Z 4
_cell_length_a 9.0344(18)
_cell_length_b 16.368(3)
_cell_length_c 21.868(4)
_cell_measurement_reflns_used 2412
_cell_measurement_temperature 293(2)
_cell_measurement_theta_max 43.587
_cell_measurement_theta_min 4.526
_cell_volume 3176.0(11)
_computing_cell_refinement 'SHELXTL 5.10 (Bruker,1997)'
_computing_data_collection 'SHELXTL 5.10 (Bruker,1997)'
_computing_data_reduction 'SHELXTL 5.10 (Bruker,1997)'
_computing_molecular_graphics 'SHELXTL 5.10 (Bruker,1997)'
_computing_publication_material 'SHELXTL 5.10 (Bruker,1997)'
_computing_structure_refinement 'SHELXL-97 (Sheldrick, 1997)'
_computing_structure_solution 'SHELXS-97 (Sheldrick, 1990)'
_diffrn_ambient_temperature 293(2)
_diffrn_measured_fraction_theta_full 0.993
_diffrn_measured_fraction_theta_max 0.993
_diffrn_radiation_monochromator graphite
_diffrn_radiation_source 'fine-focus sealed tube'
_diffrn_radiation_type MoK\a
_diffrn_radiation_wavelength 0.71073
_diffrn_reflns_av_R_equivalents 0.0577
_diffrn_reflns_av_sigmaI/netI 0.0711
_diffrn_reflns_limit_h_max 9
_diffrn_reflns_limit_h_min -10
_diffrn_reflns_limit_k_max 18
_diffrn_reflns_limit_k_min -18
_diffrn_reflns_limit_l_max 20
_diffrn_reflns_limit_l_min -24
_diffrn_reflns_number 14539
_diffrn_reflns_theta_full 23.38
_diffrn_reflns_theta_max 23.38
_diffrn_reflns_theta_min 1.56
_exptl_absorpt_coefficient_mu 0.397
_exptl_absorpt_correction_T_max 1.000000
_exptl_absorpt_correction_T_min 0.872647
_exptl_crystal_colour white
_exptl_crystal_density_diffrn 1.505
_exptl_crystal_density_method 'not measured'
_exptl_crystal_description 'square prism'
_exptl_crystal_F_000 1484
_exptl_crystal_size_max 0.4
_exptl_crystal_size_mid 0.2
_exptl_crystal_size_min 0.2
_refine_diff_density_max 0.488
_refine_diff_density_min -0.338
_refine_diff_density_rms 0.088
_refine_ls_extinction_method none
_refine_ls_goodness_of_fit_ref 0.788
_refine_ls_hydrogen_treatment mixed
_refine_ls_matrix_type full
_refine_ls_number_parameters 424
_refine_ls_number_reflns 4588
_refine_ls_number_restraints 0
_refine_ls_restrained_S_all 0.788
_refine_ls_R_factor_all 0.0951
_refine_ls_R_factor_gt 0.0512
_refine_ls_shift/su_max 0.000
_refine_ls_shift/su_mean 0.000
_refine_ls_structure_factor_coef Fsqd
_refine_ls_weighting_details 'calc w=1/[\s^2^(Fo^2^)+(0.1496P)^2^+0.2453P] where P=(Fo^2^+2Fc^2^)/3'
_refine_ls_weighting_scheme calc
_refine_ls_wR_factor_gt 0.1510
_refine_ls_wR_factor_ref 0.1931
_reflns_number_gt 2605
_reflns_number_total 4588
_reflns_threshold_expression >2sigma(I)
_cod_data_source_file jo030173h_01.cif
_cod_data_source_block "'1,2-bis(5-phenoxathiiniumyl_cyclohexane)(ClO4)2_qp01'"
_cod_original_sg_symbol_H-M 'P 21/c'
_cod_database_code 4022379

loop_
_symmetry_equiv_pos_as_xyz
'x, y, z'
'-x, y+1/2, -z+1/2'
'-x, -y, -z'
'x, -y-1/2, z-1/2'

loop_
_atom_site_label
_atom_site_type_symbol
_atom_site_fract_x
_atom_site_fract_y
_atom_site_fract_z
_atom_site_U_iso_or_equiv
_atom_site_adp_type
_atom_site_occupancy
_atom_site_symmetry_multiplicity
_atom_site_calc_flag
_atom_site_refinement_flags
S1 S 0.31251(13) 0.14623(7) 0.26050(5) 0.0389(4) Uani 1 1 d .
S2 S 0.10960(13) 0.13239(7) 0.42602(5) 0.0389(4) Uani 1 1 d .
Cl1 Cl 0.71654(15) 0.15612(8) 0.46930(6) 0.0540(4) Uani 1 1 d .
Cl2 Cl 0.70544(16) 0.13822(10) 0.21560(7) 0.0649(5) Uani 1 1 d .
O1 O 0.1228(4) 0.29617(19) 0.22082(15) 0.0491(9) Uani 1 1 d .
O2 O 0.3011(4) 0.2737(2) 0.48548(16) 0.0584(10) Uani 1 1 d .
O11 O 0.8584(4) 0.1304(2) 0.50326(18) 0.0713(11) Uani 1 1 d .
O12 O 0.7026(6) 0.1233(3) 0.40766(18) 0.0968(16) Uani 1 1 d .
O13 O 0.7129(6) 0.2414(3) 0.4635(2) 0.1168(19) Uani 1 1 d .
O14 O 0.6023(5) 0.1226(4) 0.4957(3) 0.1218(19) Uani 1 1 d .
O21 O 0.5589(5) 0.1487(3) 0.1836(2) 0.1062(17) Uani 1 1 d .
O22 O 0.7856(5) 0.0883(3) 0.1791(2) 0.0984(16) Uani 1 1 d .
O23 O 0.7023(7) 0.1001(4) 0.2735(2) 0.129(2) Uani 1 1 d .
O24 O 0.7781(9) 0.2111(4) 0.2262(4) 0.185(3) Uani 1 1 d .
C1 C 0.1965(5) 0.1633(3) 0.1878(2) 0.0396(11) Uani 1 1 d .
C2 C 0.1891(6) 0.1052(3) 0.1410(2) 0.0473(13) Uani 1 1 d .
H2A H 0.2486 0.0585 0.1473 0.057 Uiso 1 1 calc R
C3 C 0.0933(6) 0.1177(3) 0.0856(2) 0.0551(14) Uani 1 1 d .
H3A H 0.0867 0.0790 0.0541 0.066 Uiso 1 1 calc R
C4 C 0.0061(6) 0.1875(3) 0.0762(2) 0.0550(14) Uani 1 1 d .
H4A H -0.0611 0.1945 0.0388 0.066 Uiso 1 1 calc R
C5 C 0.0174(5) 0.2470(3) 0.1216(2) 0.0482(13) Uani 1 1 d .
H5A H -0.0393 0.2946 0.1145 0.058 Uiso 1 1 calc R
C6 C 0.1135(5) 0.2347(3) 0.1775(2) 0.0410(12) Uani 1 1 d .
C7 C 0.2573(5) 0.3101(3) 0.2605(2) 0.0433(12) Uani 1 1 d .
C8 C 0.2923(6) 0.3886(3) 0.2798(2) 0.0540(14) Uani 1 1 d .
H8A H 0.2263 0.4310 0.2655 0.065 Uiso 1 1 calc R
C9 C 0.4246(7) 0.4045(4) 0.3199(3) 0.0625(16) Uani 1 1 d .
H9A H 0.4473 0.4579 0.3330 0.075 Uiso 1 1 calc R
C10 C 0.5245(7) 0.3429(4) 0.3412(3) 0.0663(16) Uani 1 1 d .
H10A H 0.6137 0.3546 0.3687 0.080 Uiso 1 1 calc R
C11 C 0.4923(6) 0.2642(3) 0.3219(2) 0.0509(13) Uani 1 1 d .
H11A H 0.5603 0.2224 0.3355 0.061 Uiso 1 1 calc R
C12 C 0.3586(5) 0.2474(3) 0.2822(2) 0.0404(12) Uani 1 1 d .
C13 C 0.0765(5) 0.2365(3) 0.4126(2) 0.0422(12) Uani 1 1 d .
C14 C -0.0475(6) 0.2603(4) 0.3688(2) 0.0579(15) Uani 1 1 d .
H14A H -0.1190 0.2225 0.3505 0.069 Uiso 1 1 calc R
C15 C -0.0616(8) 0.3429(4) 0.3530(3) 0.077(2) Uani 1 1 d .
H15A H -0.1424 0.3603 0.3229 0.092 Uiso 1 1 calc R
C16 C 0.0422(10) 0.3984(4) 0.3813(3) 0.085(2) Uani 1 1 d .
H16A H 0.0308 0.4533 0.3704 0.102 Uiso 1 1 calc R
C17 C 0.1642(8) 0.3743(3) 0.4260(3) 0.0694(17) Uani 1 1 d .
H17A H 0.2342 0.4123 0.4453 0.083 Uiso 1 1 calc R
C18 C 0.1790(6) 0.2929(3) 0.4411(2) 0.0486(13) Uani 1 1 d .
C19 C 0.2964(6) 0.2054(3) 0.5219(2) 0.0451(12) Uani 1 1 d .
C20 C 0.3808(6) 0.2082(3) 0.5817(2) 0.0543(14) Uani 1 1 d .
H20A H 0.4387 0.2539 0.5956 0.065 Uiso 1 1 calc R
C21 C 0.3776(6) 0.1429(4) 0.6198(3) 0.0600(16) Uani 1 1 d .
H21A H 0.4336 0.1447 0.6601 0.072 Uiso 1 1 calc R
C22 C 0.2938(6) 0.0742(4) 0.6005(2) 0.0574(15) Uani 1 1 d .
H22A H 0.2929 0.0304 0.6276 0.069 Uiso 1 1 calc R
C23 C 0.2115(6) 0.0711(3) 0.5410(2) 0.0503(13) Uani 1 1 d .
H23A H 0.1539 0.0252 0.5272 0.060 Uiso 1 1 calc R
C24 C 0.2155(5) 0.1368(3) 0.5018(2) 0.0390(11) Uani 1 1 d .
C25 C 0.1702(5) 0.1219(3) 0.3096(2) 0.0371(11) Uani 1 1 d .
H25A H 0.0982 0.1672 0.3068 0.045 Uiso 1 1 calc R
C26 C 0.2551(5) 0.1150(3) 0.3771(2) 0.0359(11) Uani 1 1 d .
H26A H 0.3305 0.1586 0.3852 0.043 Uiso 1 1 calc R
C27 C 0.3324(5) 0.0336(3) 0.3927(2) 0.0419(12) Uani 1 1 d .
H27A H 0.4233 0.0322 0.3751 0.050 Uiso 1 1 calc R
H27B H 0.3624 0.0293 0.4375 0.050 Uiso 1 1 calc R
C28 C 0.2372(6) -0.0393(3) 0.3693(2) 0.0513(13) Uani 1 1 d .
H28A H 0.1536 -0.0432 0.3912 0.062 Uiso 1 1 calc R
H28B H 0.2971 -0.0886 0.3778 0.062 Uiso 1 1 calc R
C29 C 0.1768(6) -0.0331(3) 0.3000(2) 0.0569(14) Uani 1 1 d .
H29A H 0.2599 -0.0325 0.2777 0.068 Uiso 1 1 calc R
H29B H 0.1142 -0.0802 0.2862 0.068 Uiso 1 1 calc R
C30 C 0.0850(6) 0.0442(3) 0.2862(2) 0.0503(13) Uani 1 1 d .
H30A H -0.0037 0.0400 0.3050 0.060 Uiso 1 1 calc R
H30B H 0.0511 0.0486 0.2415 0.060 Uiso 1 1 calc R
C100 C -0.3299(8) 0.0691(4) -0.0053(3) 0.079(2) Uani 1 1 d .
C101 C -0.3945(8) 0.1122(4) 0.0396(3) 0.088(2) Uani 1 1 d .
N100 N -0.2814(10) 0.0346(4) -0.0418(4) 0.143(3) Uani 1 1 d .

loop_
_atom_site_aniso_label
_atom_site_aniso_U_11
_atom_site_aniso_U_22
_atom_site_aniso_U_33
_atom_site_aniso_U_23
_atom_site_aniso_U_13
_atom_site_aniso_U_12
S1 0.0372(7) 0.0453(7) 0.0349(7) 0.0030(5) 0.0086(5) 0.0036(5)
S2 0.0371(7) 0.0456(7) 0.0346(7) -0.0002(6) 0.0084(5) 0.0003(5)
Cl1 0.0489(8) 0.0622(9) 0.0493(8) 0.0032(7) 0.0050(6) 0.0002(7)
Cl2 0.0520(9) 0.0899(11) 0.0520(9) -0.0078(8) 0.0078(7) 0.0057(8)
O1 0.045(2) 0.049(2) 0.050(2) -0.0103(17) 0.0013(17) 0.0101(16)
O2 0.067(2) 0.054(2) 0.051(2) 0.0006(18) 0.003(2) -0.0107(19)
O11 0.048(2) 0.096(3) 0.065(3) 0.001(2) -0.001(2) 0.005(2)
O12 0.155(5) 0.083(3) 0.046(3) -0.009(2) 0.003(3) -0.006(3)
O13 0.156(5) 0.064(3) 0.114(4) -0.013(3) -0.019(4) 0.024(3)
O14 0.060(3) 0.205(6) 0.106(4) 0.018(4) 0.030(3) -0.022(3)
O21 0.059(3) 0.191(5) 0.068(3) 0.025(3) 0.010(2) 0.041(3)
O22 0.083(3) 0.149(4) 0.065(3) -0.010(3) 0.018(2) 0.051(3)
O23 0.151(5) 0.189(6) 0.055(3) 0.040(3) 0.034(3) 0.068(4)
O24 0.215(7) 0.154(6) 0.210(7) -0.097(6) 0.102(6) -0.104(6)
C1 0.039(3) 0.051(3) 0.029(3) 0.002(2) 0.008(2) -0.001(2)
C2 0.054(3) 0.052(3) 0.037(3) 0.001(3) 0.011(3) -0.002(3)
C3 0.070(4) 0.058(3) 0.038(3) -0.005(3) 0.013(3) -0.008(3)
C4 0.055(3) 0.074(4) 0.033(3) 0.003(3) 0.000(3) -0.013(3)
C5 0.040(3) 0.060(3) 0.042(3) 0.009(3) 0.001(2) 0.001(3)
C6 0.038(3) 0.049(3) 0.038(3) 0.000(2) 0.011(2) -0.002(2)
C7 0.042(3) 0.051(3) 0.038(3) -0.002(2) 0.009(2) -0.001(2)
C8 0.064(4) 0.049(3) 0.051(3) 0.000(3) 0.017(3) 0.003(3)
C9 0.063(4) 0.055(4) 0.068(4) -0.015(3) 0.009(3) -0.013(3)
C10 0.050(4) 0.082(4) 0.063(4) -0.012(3) 0.001(3) -0.014(3)
C11 0.048(3) 0.059(3) 0.044(3) -0.002(3) 0.006(3) -0.005(3)
C12 0.040(3) 0.045(3) 0.038(3) 0.000(2) 0.011(2) 0.000(2)
C13 0.045(3) 0.047(3) 0.038(3) 0.003(2) 0.015(2) 0.012(2)
C14 0.050(3) 0.076(4) 0.050(3) 0.010(3) 0.015(3) 0.020(3)
C15 0.076(5) 0.086(5) 0.072(5) 0.029(4) 0.024(4) 0.043(4)
C16 0.125(7) 0.055(4) 0.087(5) 0.014(4) 0.053(5) 0.032(4)
C17 0.096(5) 0.050(4) 0.066(4) -0.001(3) 0.026(4) 0.009(3)
C18 0.061(3) 0.046(3) 0.042(3) 0.001(3) 0.015(3) 0.011(3)
C19 0.048(3) 0.051(3) 0.036(3) -0.005(2) 0.007(2) 0.003(3)
C20 0.046(3) 0.071(4) 0.045(3) -0.010(3) 0.007(3) 0.003(3)
C21 0.058(4) 0.083(4) 0.037(3) -0.007(3) 0.002(3) 0.022(3)
C22 0.062(4) 0.072(4) 0.040(3) 0.012(3) 0.015(3) 0.020(3)
C23 0.055(3) 0.053(3) 0.044(3) 0.001(3) 0.012(3) 0.007(3)
C24 0.041(3) 0.044(3) 0.032(3) 0.001(2) 0.007(2) 0.007(2)
C25 0.033(3) 0.045(3) 0.034(3) 0.003(2) 0.006(2) 0.001(2)
C26 0.035(3) 0.042(3) 0.031(3) -0.001(2) 0.009(2) -0.004(2)
C27 0.039(3) 0.050(3) 0.036(3) 0.001(2) 0.004(2) 0.009(2)
C28 0.059(3) 0.042(3) 0.051(3) 0.000(3) 0.007(3) 0.006(3)
C29 0.069(4) 0.053(3) 0.049(3) -0.007(3) 0.010(3) -0.013(3)
C30 0.048(3) 0.064(3) 0.036(3) -0.002(3) 0.003(2) -0.010(3)
C100 0.099(5) 0.058(4) 0.077(5) 0.023(4) 0.006(4) 0.016(4)
C101 0.102(5) 0.101(5) 0.068(4) -0.015(4) 0.033(4) 0.008(4)
N100 0.229(9) 0.095(5) 0.116(6) 0.011(4) 0.062(6) 0.060(5)

loop_
_atom_type_symbol
_atom_type_description
_atom_type_scat_dispersion_real
_atom_type_scat_dispersion_imag
_atom_type_scat_source
C C 0.0033 0.0016 'International Tables Vol C Tables 4.2.6.8 and 6.1.1.4'
H H 0.0000 0.0000 'International Tables Vol C Tables 4.2.6.8 and 6.1.1.4'
N N 0.0061 0.0033 'International Tables Vol C Tables 4.2.6.8 and 6.1.1.4'
O O 0.0106 0.0060 'International Tables Vol C Tables 4.2.6.8 and 6.1.1.4'
S S 0.1246 0.1234 'International Tables Vol C Tables 4.2.6.8 and 6.1.1.4'
Cl Cl 0.1484 0.1585 'International Tables Vol C Tables 4.2.6.8 and 6.1.1.4'

loop_
_geom_angle_atom_site_label_1
_geom_angle_atom_site_label_2
_geom_angle_atom_site_label_3
_geom_angle
C12 S1 C1 99.6(2)
C12 S1 C25 101.5(2)
C1 S1 C25 101.4(2)
C13 S2 C24 99.5(2)
C13 S2 C26 99.7(2)
C24 S2 C26 103.3(2)
O14 Cl1 O13 115.2(4)
O14 Cl1 O11 109.5(3)
O13 Cl1 O11 110.3(3)
O14 Cl1 O12 107.6(3)
O13 Cl1 O12 106.9(3)
O11 Cl1 O12 107.0(3)
O24 Cl2 O21 111.2(5)
O24 Cl2 O23 108.9(4)
O21 Cl2 O23 109.1(3)
O24 Cl2 O22 108.5(4)
O21 Cl2 O22 108.9(3)
O23 Cl2 O22 110.1(3)
C7 O1 C6 119.3(4)
C18 O2 C19 119.4(4)
C6 C1 C2 120.5(4)
C6 C1 S1 119.7(4)
C2 C1 S1 119.8(4)
C3 C2 C1 119.1(5)
C2 C3 C4 120.3(5)
C3 C4 C5 120.9(5)
C6 C5 C4 119.0(5)
C5 C6 O1 116.9(4)
C5 C6 C1 120.1(5)
O1 C6 C1 123.0(4)
C8 C7 O1 118.4(5)
C8 C7 C12 119.1(5)
O1 C7 C12 122.6(4)
C9 C8 C7 119.9(5)
C8 C9 C10 121.0(5)
C11 C10 C9 119.8(5)
C10 C11 C12 119.6(5)
C11 C12 C7 120.5(5)
C11 C12 S1 119.8(4)
C7 C12 S1 119.7(4)
C18 C13 C14 120.9(5)
C18 C13 S2 120.1(4)
C14 C13 S2 118.8(4)
C13 C14 C15 117.9(6)
C16 C15 C14 120.6(6)
C15 C16 C17 121.1(6)
C18 C17 C16 118.3(6)
O2 C18 C13 123.7(4)
O2 C18 C17 115.1(5)
C13 C18 C17 121.1(5)
C24 C19 O2 123.7(4)
C24 C19 C20 119.7(5)
O2 C19 C20 116.6(5)
C21 C20 C19 118.9(5)
C20 C21 C22 121.9(5)
C23 C22 C21 119.2(5)
C22 C23 C24 119.1(5)
C19 C24 C23 121.2(5)
C19 C24 S2 120.1(4)
C23 C24 S2 118.7(4)
C30 C25 C26 113.1(4)
C30 C25 S1 110.0(3)
C26 C25 S1 107.2(3)
C27 C26 C25 114.1(4)
C27 C26 S2 110.5(3)
C25 C26 S2 105.1(3)
C28 C27 C26 114.3(4)
C27 C28 C29 111.3(4)
C30 C29 C28 109.7(4)
C29 C30 C25 114.1(4)
N100 C100 C101 178.5(9)

loop_
_geom_bond_atom_site_label_1
_geom_bond_atom_site_label_2
_geom_bond_distance
S1 C12 1.751(5)
S1 C1 1.754(5)
S1 C25 1.867(4)
S2 C13 1.745(5)
S2 C24 1.753(5)
S2 C26 1.867(4)
Cl1 O14 1.387(5)
Cl1 O13 1.402(5)
Cl1 O11 1.418(4)
Cl1 O12 1.434(4)
Cl2 O24 1.360(5)
Cl2 O21 1.387(4)
Cl2 O23 1.417(5)
Cl2 O22 1.431(4)
O1 C7 1.373(5)
O1 C6 1.374(5)
O2 C18 1.362(6)
O2 C19 1.377(6)
C1 C6 1.385(6)
C1 C2 1.389(6)
C2 C3 1.365(7)
C3 C4 1.381(7)
C4 C5 1.382(7)
C5 C6 1.373(6)
C7 C8 1.371(7)
C7 C12 1.397(6)
C8 C9 1.369(7)
C9 C10 1.376(8)
C10 C11 1.369(7)
C11 C12 1.376(7)
C13 C18 1.372(7)
C13 C14 1.386(7)
C14 C15 1.394(8)
C15 C16 1.368(9)
C16 C17 1.385(9)
C17 C18 1.373(7)
C19 C24 1.366(6)
C19 C20 1.386(7)
C20 C21 1.357(7)
C21 C22 1.378(7)
C22 C23 1.374(7)
C23 C24 1.380(6)
C25 C30 1.525(6)
C25 C26 1.533(6)
C26 C27 1.514(6)
C27 C28 1.504(6)
C28 C29 1.513(7)
C29 C30 1.512(7)
C100 N100 1.133(8)
C100 C101 1.420(10)
